data_7000419
loop_
_publ_author_name
'Bullock, Thomas H.'
'Chan, Wesley T. K.'
'Eisler, Dana J.'
'Streib, Manuel'
'Wright, Dominic S.'

_publ_section_title
;
 Metal and ligand substitution of the aluminium tris-pyridyl ligands
 [RAl(2-py&#x2032;)3]&#x2212; (R = Et, nBu, sBu, tBu; 2-py&#x2032; =
 2-pyridyl, 3-methyl-2-pyridyl, 5-methyl-2-pyridyl, 6-methyl-2-pyridyl)
;
_journal_issue 6
_journal_name_full 'Dalton Transactions'
_journal_page_first 1046
_journal_page_last 1054
_journal_paper_doi 10.1039/b815057e
_journal_year 2009
_chemical_formula_moiety 'C23 H29 Al Li N3 O'
_chemical_formula_sum 'C23 H29 Al Li N3 O'
_chemical_formula_weight 397.41
_chemical_name_systematic
;
?
;
_space_group_IT_number 2
_symmetry_cell_setting triclinic
_symmetry_space_group_name_Hall '-P 1'
_symmetry_space_group_name_H-M 'P -1'
_atom_sites_solution_hydrogens geom
_atom_sites_solution_primary direct
_atom_sites_solution_secondary difmap
_audit_creation_method SHELXL-97
_cell_angle_alpha 89.22(3)
_cell_angle_beta 75.87(3)
_cell_angle_gamma 72.09(3)
_cell_formula_units_Z 2
_cell_length_a 8.6092(17)
_cell_length_b 10.901(2)
_cell_length_c 13.329(3)
_cell_measurement_reflns_used 21249
_cell_measurement_temperature 180(2)
_cell_measurement_theta_max 22.46
_cell_measurement_theta_min 1.00
_cell_volume 1151.7(5)
_computing_cell_refinement 'HKL Scalepack (Otwinowski & Minor 1997)'
_computing_data_collection 'Collect (Nonius B.V. 1998)'
_computing_data_reduction
;
HKL Denzo and Scalepack (Otwinowski & Minor 1997)
;
_computing_publication_material 'SHELXL-97 (Sheldrick 1997)'
_computing_structure_refinement 'SHELXL-97 (Sheldrick 1997)'
_computing_structure_solution 'SIR-92 (Altomare et al. 1994)'
_diffrn_ambient_temperature 180(2)
_diffrn_measured_fraction_theta_full 0.922
_diffrn_measured_fraction_theta_max 0.922
_diffrn_measurement_device_type 'Nonius Kappa CCD'
_diffrn_measurement_method 'Thin slice \w and \f scans'
_diffrn_radiation_monochromator graphite
_diffrn_radiation_source 'fine-focus sealed tube'
_diffrn_radiation_type MoK\a
_diffrn_radiation_wavelength 0.71073
_diffrn_reflns_av_R_equivalents 0.0783
_diffrn_reflns_av_sigmaI/netI 0.0813
_diffrn_reflns_limit_h_max 8
_diffrn_reflns_limit_h_min -8
_diffrn_reflns_limit_k_max 10
_diffrn_reflns_limit_k_min -10
_diffrn_reflns_limit_l_max 12
_diffrn_reflns_limit_l_min -12
_diffrn_reflns_number 4612
_diffrn_reflns_theta_full 20.00
_diffrn_reflns_theta_max 20.00
_diffrn_reflns_theta_min 4.13
_diffrn_standards_number 0
_exptl_absorpt_coefficient_mu 0.105
_exptl_absorpt_correction_T_max 1.002
_exptl_absorpt_correction_T_min 0.891
_exptl_absorpt_correction_type multi-scan
_exptl_absorpt_process_details
;
multi-scan from symmetry-related measurements
Sortav (Blessing 1995)
;
_exptl_crystal_colour Colourless
_exptl_crystal_density_diffrn 1.146
_exptl_crystal_density_method 'not measured'
_exptl_crystal_description Block
_exptl_crystal_F_000 424
_exptl_crystal_size_max 0.23
_exptl_crystal_size_mid 0.21
_exptl_crystal_size_min 0.02
_refine_diff_density_max 0.363
_refine_diff_density_min -0.259
_refine_diff_density_rms 0.062
_refine_ls_extinction_coef 0.08(3)
_refine_ls_extinction_expression Fc^*^=kFc[1+0.001xFc^2^\l^3^/sin(2\q)]^-1/4^
_refine_ls_extinction_method SHELXL
_refine_ls_goodness_of_fit_ref 1.489
_refine_ls_hydrogen_treatment constr
_refine_ls_matrix_type full
_refine_ls_number_parameters 258
_refine_ls_number_reflns 1995
_refine_ls_number_restraints 0
_refine_ls_restrained_S_all 1.489
_refine_ls_R_factor_all 0.1632
_refine_ls_R_factor_gt 0.1366
_refine_ls_shift/su_max 0.025
_refine_ls_shift/su_mean 0.003
_refine_ls_structure_factor_coef Fsqd
_refine_ls_weighting_details 'calc w=1/[\s^2^(Fo^2^)+(0.2000P)^2^+0.0000P] where P=(Fo^2^+2Fc^2^)/3'
_refine_ls_weighting_scheme calc
_refine_ls_wR_factor_gt 0.3526
_refine_ls_wR_factor_ref 0.3694
_reflns_number_gt 1502
_reflns_number_total 1995
_reflns_threshold_expression >2sigma(I)
_cod_data_source_file b815057e.txt
_cod_data_source_block tw0703
_cod_depositor_comments
;
The following automatic conversions were performed:
'_symmetry_cell_setting' value 'Triclinic' changed to 'triclinic'
according to '/home/saulius/struct/CIF-dictionaries/cif_core.dic'
dictionary named 'cif_core.dic' version 2.4.1 from 2010-06-29.

Automatic conversion script
Id: cif_fix_enum 1527 2010-12-29 10:47:43Z saulius 
;
_cod_original_cell_volume 1151.8(4)
_cod_database_code 7000419

loop_
_symmetry_equiv_pos_as_xyz
'x, y, z'
'-x, -y, -z'

loop_
_atom_site_label
_atom_site_type_symbol
_atom_site_fract_x
_atom_site_fract_y
_atom_site_fract_z
_atom_site_U_iso_or_equiv
_atom_site_adp_type
_atom_site_occupancy
_atom_site_symmetry_multiplicity
_atom_site_calc_flag
_atom_site_refinement_flags
_atom_site_disorder_assembly
_atom_site_disorder_group
Al1 Al 0.2005(3) -0.2690(3) 0.2774(3) 0.0980(15) Uani 1 1 d . . .
Li1 Li 0.1037(17) 0.0004(14) 0.1997(13) 0.089(4) Uani 1 1 d . . .
C1 C 0.156(6) -0.434(3) 0.457(3) 0.343(18) Uiso 1 1 d . . .
H1A H 0.0382 -0.3904 0.4630 0.515 Uiso 1 1 calc R . .
H1B H 0.1984 -0.3855 0.4968 0.515 Uiso 1 1 calc R . .
H1C H 0.1694 -0.5186 0.4825 0.515 Uiso 1 1 calc R . .
C2 C 0.263(2) -0.448(2) 0.3311(18) 0.240(13) Uani 1 1 d . . .
H2 H 0.2160 -0.4994 0.2946 0.287 Uiso 1 1 calc R . .
C3 C 0.420(4) -0.518(2) 0.324(2) 0.290(17) Uani 1 1 d . . .
H3A H 0.4673 -0.4701 0.3616 0.348 Uiso 1 1 calc R . .
H3B H 0.4796 -0.5241 0.2514 0.348 Uiso 1 1 calc R . .
C4 C 0.463(4) -0.656(2) 0.360(3) 0.272(15) Uani 1 1 d . . .
H4A H 0.5823 -0.6908 0.3518 0.407 Uiso 1 1 calc R . .
H4B H 0.4273 -0.7092 0.3195 0.407 Uiso 1 1 calc R . .
H4C H 0.4056 -0.6543 0.4319 0.407 Uiso 1 1 calc R . .
N1 N 0.1769(9) -0.0037(11) 0.3294(7) 0.105(3) Uani 1 1 d . . .
C11 C 0.2182(11) -0.1244(13) 0.3646(8) 0.098(3) Uani 1 1 d . . .
C12 C 0.2754(16) -0.145(2) 0.4561(11) 0.147(5) Uani 1 1 d . . .
H12 H 0.3046 -0.2268 0.4810 0.177 Uiso 1 1 calc R . .
C13 C 0.288(2) -0.034(3) 0.5107(14) 0.185(11) Uani 1 1 d . . .
H13 H 0.3255 -0.0424 0.5709 0.222 Uiso 1 1 calc R . .
C14 C 0.244(2) 0.076(3) 0.4724(15) 0.186(10) Uani 1 1 d . . .
H14 H 0.2474 0.1481 0.5070 0.223 Uiso 1 1 calc R . .
C15 C 0.1936(13) 0.0909(15) 0.3857(11) 0.131(5) Uani 1 1 d . . .
H15 H 0.1678 0.1734 0.3616 0.157 Uiso 1 1 calc R . .
N2 N -0.0830(9) -0.0854(8) 0.2258(5) 0.084(2) Uani 1 1 d . . .
C21 C -0.0345(11) -0.2078(10) 0.2584(8) 0.091(3) Uani 1 1 d . . .
C22 C -0.1494(13) -0.2783(11) 0.2754(9) 0.105(3) Uani 1 1 d . . .
H22 H -0.1191 -0.3623 0.2961 0.126 Uiso 1 1 calc R . .
C23 C -0.3103(16) -0.2191(17) 0.2606(10) 0.125(4) Uani 1 1 d . . .
H23 H -0.3877 -0.2646 0.2715 0.150 Uiso 1 1 calc R . .
C24 C -0.3550(13) -0.0973(15) 0.2307(8) 0.106(3) Uani 1 1 d . . .
H24 H -0.4625 -0.0582 0.2214 0.127 Uiso 1 1 calc R . .
C25 C -0.2403(11) -0.0333(11) 0.2145(8) 0.098(3) Uani 1 1 d . . .
H25 H -0.2718 0.0510 0.1945 0.117 Uiso 1 1 calc R . .
N3 N 0.3035(8) -0.1338(6) 0.0995(6) 0.073(2) Uani 1 1 d . . .
C31 C 0.3447(10) -0.2547(8) 0.1372(7) 0.079(3) Uani 1 1 d . . .
C32 C 0.4862(11) -0.3517(8) 0.0758(8) 0.086(3) Uani 1 1 d . . .
H32 H 0.5187 -0.4339 0.0998 0.103 Uiso 1 1 calc R . .
C33 C 0.5751(12) -0.3272(10) -0.0171(9) 0.096(3) Uani 1 1 d . . .
H33 H 0.6665 -0.3922 -0.0566 0.115 Uiso 1 1 calc R . .
C34 C 0.5298(12) -0.2080(11) -0.0513(7) 0.089(3) Uani 1 1 d . . .
H34 H 0.5906 -0.1900 -0.1145 0.106 Uiso 1 1 calc R . .
C35 C 0.3948(11) -0.1138(9) 0.0068(8) 0.083(3) Uani 1 1 d . . .
H35 H 0.3642 -0.0322 -0.0186 0.099 Uiso 1 1 calc R . .
O1 O 0.0326(9) 0.1716(6) 0.1427(6) 0.105(2) Uani 1 1 d . . .
C42 C 0.0120(15) 0.1954(11) 0.0406(10) 0.115(4) Uani 1 1 d . . .
H42A H -0.0435 0.1382 0.0203 0.139 Uiso 1 1 calc R . .
H42B H 0.1214 0.1787 -0.0081 0.139 Uiso 1 1 calc R . .
C43 C -0.086(2) 0.3257(11) 0.0389(16) 0.176(8) Uani 1 1 d . . .
H43A H -0.0324 0.3660 -0.0187 0.211 Uiso 1 1 calc R . .
H43B H -0.1973 0.3303 0.0312 0.211 Uiso 1 1 calc R . .
C44 C -0.101(2) 0.3902(14) 0.1352(19) 0.202(9) Uani 1 1 d . . .
H44A H -0.2176 0.4399 0.1660 0.242 Uiso 1 1 calc R . .
H44B H -0.0340 0.4487 0.1241 0.242 Uiso 1 1 calc R . .
C45 C -0.040(2) 0.2920(14) 0.2026(12) 0.165(7) Uani 1 1 d . . .
H45A H -0.1328 0.2878 0.2597 0.198 Uiso 1 1 calc R . .
H45B H 0.0434 0.3120 0.2309 0.198 Uiso 1 1 calc R . .

loop_
_atom_site_aniso_label
_atom_site_aniso_U_11
_atom_site_aniso_U_22
_atom_site_aniso_U_33
_atom_site_aniso_U_23
_atom_site_aniso_U_13
_atom_site_aniso_U_12
Al1 0.071(2) 0.117(2) 0.104(3) 0.0186(16) -0.0139(15) -0.0337(16)
Li1 0.062(8) 0.100(9) 0.107(11) -0.024(8) -0.004(8) -0.039(7)
C2 0.114(11) 0.28(2) 0.22(2) 0.148(18) 0.036(12) 0.020(13)
C3 0.30(3) 0.21(2) 0.23(3) 0.125(19) 0.01(2) 0.03(2)
C4 0.28(3) 0.20(2) 0.36(4) 0.10(2) -0.17(3) -0.053(19)
N1 0.061(5) 0.156(8) 0.099(7) -0.017(6) -0.020(4) -0.035(5)
C11 0.052(5) 0.176(11) 0.068(7) -0.001(6) -0.009(4) -0.041(6)
C12 0.100(9) 0.271(19) 0.069(8) 0.013(10) -0.012(7) -0.064(10)
C13 0.083(10) 0.39(4) 0.070(10) -0.020(16) -0.013(7) -0.062(15)
C14 0.111(12) 0.36(3) 0.094(12) -0.107(15) -0.025(9) -0.073(16)
C15 0.075(7) 0.202(12) 0.111(10) -0.073(9) 0.003(6) -0.055(7)
N2 0.060(5) 0.123(6) 0.072(5) -0.019(4) -0.012(3) -0.035(4)
C21 0.067(6) 0.106(7) 0.100(7) -0.025(5) -0.007(5) -0.037(5)
C22 0.082(7) 0.134(8) 0.103(8) -0.016(6) 0.000(6) -0.057(7)
C23 0.083(9) 0.200(13) 0.116(10) -0.030(9) -0.009(7) -0.088(9)
C24 0.061(6) 0.173(11) 0.087(7) -0.014(7) -0.019(5) -0.039(7)
C25 0.046(5) 0.158(9) 0.094(7) -0.032(6) -0.019(5) -0.036(6)
N3 0.051(4) 0.094(5) 0.082(5) -0.006(4) -0.019(4) -0.032(3)
C31 0.063(5) 0.086(6) 0.098(7) -0.002(5) -0.029(5) -0.033(5)
C32 0.063(5) 0.080(5) 0.106(8) -0.013(5) -0.009(5) -0.018(5)
C33 0.069(6) 0.091(7) 0.110(8) -0.024(6) -0.008(6) -0.010(5)
C34 0.066(6) 0.127(8) 0.076(6) -0.004(6) -0.013(5) -0.037(6)
C35 0.060(5) 0.101(6) 0.094(7) 0.002(5) -0.028(6) -0.028(5)
O1 0.106(5) 0.094(4) 0.100(6) -0.024(4) -0.025(4) -0.009(4)
C42 0.101(8) 0.128(9) 0.118(10) -0.018(7) -0.034(7) -0.030(7)
C43 0.253(19) 0.071(8) 0.223(18) 0.002(8) -0.146(16) -0.013(9)
C44 0.167(14) 0.108(11) 0.30(3) -0.078(15) -0.070(16) 0.009(10)
C45 0.168(13) 0.131(11) 0.158(13) -0.070(10) -0.068(11) 0.035(9)

loop_
_atom_type_symbol
_atom_type_description
_atom_type_scat_dispersion_real
_atom_type_scat_dispersion_imag
_atom_type_scat_source
C C 0.0033 0.0016 'International Tables Vol C Tables 4.2.6.8 and 6.1.1.4'
H H 0.0000 0.0000 'International Tables Vol C Tables 4.2.6.8 and 6.1.1.4'
Li Li -0.0003 0.0001 'International Tables Vol C Tables 4.2.6.8 and 6.1.1.4'
N N 0.0061 0.0033 'International Tables Vol C Tables 4.2.6.8 and 6.1.1.4'
O O 0.0106 0.0060 'International Tables Vol C Tables 4.2.6.8 and 6.1.1.4'
Al Al 0.0645 0.0514 'International Tables Vol C Tables 4.2.6.8 and 6.1.1.4'

loop_
_geom_angle_atom_site_label_1
_geom_angle_atom_site_label_2
_geom_angle_atom_site_label_3
_geom_angle
_geom_angle_site_symmetry_1
_geom_angle_site_symmetry_3
_geom_angle_publ_flag
C31 Al1 C21 103.6(4) . . ?
C31 Al1 C11 102.5(4) . . ?
C21 Al1 C11 105.3(4) . . ?
C31 Al1 C2 114.2(6) . . ?
C21 Al1 C2 113.6(7) . . ?
C11 Al1 C2 116.2(10) . . ?
C31 Al1 Li1 66.6(4) . . ?
C21 Al1 Li1 66.2(4) . . ?
C11 Al1 Li1 63.3(5) . . ?
C2 Al1 Li1 179.3(7) . . ?
N1 Li1 N2 106.9(8) . . ?
N1 Li1 N3 103.9(8) . . ?
N2 Li1 N3 103.0(7) . . ?
N1 Li1 O1 116.4(8) . . ?
N2 Li1 O1 111.8(8) . . ?
N3 Li1 O1 113.7(8) . . ?
N1 Li1 C11 26.8(4) . . ?
N2 Li1 C11 89.7(6) . . ?
N3 Li1 C11 88.3(6) . . ?
O1 Li1 C11 143.2(7) . . ?
N1 Li1 Al1 67.4(6) . . ?
N2 Li1 Al1 65.2(5) . . ?
N3 Li1 Al1 65.4(5) . . ?
O1 Li1 Al1 176.0(7) . . ?
C11 Li1 Al1 40.6(4) . . ?
C3 C2 C1 108(2) . . ?
C3 C2 Al1 122.8(17) . . ?
C1 C2 Al1 107.0(17) . . ?
C2 C3 C4 121(2) . . ?
C11 N1 C15 116.8(11) . . ?
C11 N1 Li1 112.4(8) . . ?
C15 N1 Li1 130.9(11) . . ?
N1 C11 C12 119.8(13) . . ?
N1 C11 Al1 117.0(7) . . ?
C12 C11 Al1 123.2(12) . . ?
N1 C11 Li1 40.8(5) . . ?
C12 C11 Li1 160.6(12) . . ?
Al1 C11 Li1 76.1(4) . . ?
C11 C12 C13 118.2(16) . . ?
C14 C13 C12 117.3(18) . . ?
C13 C14 C15 123(2) . . ?
N1 C15 C14 125.2(18) . . ?
C21 N2 C25 119.8(8) . . ?
C21 N2 Li1 113.4(7) . . ?
C25 N2 Li1 126.8(9) . . ?
N2 C21 C22 118.8(9) . . ?
N2 C21 Al1 115.1(6) . . ?
C22 C21 Al1 126.1(9) . . ?
C23 C22 C21 118.5(11) . . ?
C24 C23 C22 121.1(10) . . ?
C23 C24 C25 118.5(10) . . ?
N2 C25 C24 123.3(11) . . ?
C35 N3 C31 119.4(7) . . ?
C35 N3 Li1 127.4(7) . . ?
C31 N3 Li1 113.2(7) . . ?
N3 C31 C32 117.1(8) . . ?
N3 C31 Al1 114.9(6) . . ?
C32 C31 Al1 127.9(7) . . ?
C33 C32 C31 121.5(9) . . ?
C34 C33 C32 119.4(8) . . ?
C33 C34 C35 119.8(9) . . ?
N3 C35 C34 122.7(9) . . ?
C42 O1 C45 107.3(9) . . ?
C42 O1 Li1 126.4(7) . . ?
C45 O1 Li1 125.1(10) . . ?
O1 C42 C43 109.1(11) . . ?
C44 C43 C42 107.1(13) . . ?
C43 C44 C45 107.3(11) . . ?
C44 C45 O1 107.8(12) . . ?

loop_
_geom_bond_atom_site_label_1
_geom_bond_atom_site_label_2
_geom_bond_distance
_geom_bond_site_symmetry_2
_geom_bond_publ_flag
Al1 C31 2.009(10) . ?
Al1 C21 2.004(10) . ?
Al1 C11 2.035(12) . ?
Al1 C2 2.030(18) . ?
Al1 Li1 3.036(16) . ?
Li1 N1 1.975(19) . ?
Li1 N2 2.054(14) . ?
Li1 N3 2.066(15) . ?
Li1 O1 1.980(18) . ?
Li1 C11 2.79(2) . ?
C1 C2 1.69(5) . ?
C2 C3 1.31(3) . ?
C3 C4 1.53(2) . ?
N1 C11 1.362(13) . ?
N1 C15 1.346(13) . ?
C11 C12 1.414(17) . ?
C12 C13 1.47(3) . ?
C13 C14 1.28(3) . ?
C14 C15 1.32(2) . ?
N2 C21 1.369(12) . ?
N2 C25 1.343(11) . ?
C21 C22 1.405(13) . ?
C22 C23 1.399(17) . ?
C23 C24 1.348(16) . ?
C24 C25 1.351(15) . ?
N3 C35 1.348(11) . ?
N3 C31 1.378(10) . ?
C31 C32 1.420(12) . ?
C32 C33 1.358(14) . ?
C33 C34 1.344(13) . ?
C34 C35 1.361(13) . ?
O1 C42 1.425(14) . ?
O1 C45 1.425(13) . ?
C42 C43 1.417(15) . ?
C43 C44 1.43(2) . ?
C44 C45 1.44(2) . ?
